data_9001877
loop_
_publ_author_name
'Nyfeler, D.'
'Hoffmann, C.'
'Armbruster, T.'
'Kunz, M.'
'Libowitzky, E.'

_publ_section_title
;
 Orthorhombic Jahn-Teller distortion and Si-OH in mozartite, CaMnO[SiO3OH]: A
 single-crystal X-ray, FTIR, and structure modeling study
 Sample: at T = 500 K
;
_journal_name_full 'American Mineralogist'
_journal_page_first 841
_journal_page_last 848
_journal_volume 82
_journal_year 1997
_chemical_formula_sum 'Ca H Mn O5 Si'
_chemical_name_mineral Mozartite
_space_group_IT_number 19
_symmetry_space_group_name_Hall 'P 2ac 2ab'
_symmetry_space_group_name_H-M 'P 21 21 21'
_cell_angle_alpha 90
_cell_angle_beta 90
_cell_angle_gamma 90
_cell_length_a 5.846
_cell_length_b 7.248
_cell_length_c 8.726
_cell_formula_units_Z 4
_cell_volume 369.736
_database_code_amcsd 0001933
_diffrn_ambient_temperature 500
_exptl_crystal_density_diffrn 3.667
_cod_original_formula_sum 'Ca Mn Si H O5'
_cod_database_code 9001877

loop_
_space_group_symop_operation_xyz
x,y,z
-x,1/2+y,1/2-z
1/2+x,1/2-y,-z
1/2-x,-y,1/2+z

loop_
_atom_site_aniso_label
_atom_site_aniso_U_11
_atom_site_aniso_U_22
_atom_site_aniso_U_33
_atom_site_aniso_U_12
_atom_site_aniso_U_13
_atom_site_aniso_U_23
Ca 0.01560 0.01250 0.00850 0.00080 0.00040 0.00190
Mn 0.00580 0.00830 0.00590 -0.00050 0.00070 -0.00040
Si 0.00720 0.00820 0.00690 -0.00060 0.00020 0.00060
O1 0.01060 0.00950 0.00960 0.00100 0.00100 0.00170
O2 0.02300 0.01000 0.01300 0.00020 0.00100 -0.00470
O3 0.00500 0.01600 0.01100 0.00080 -0.00150 0.00090
O4 0.01200 0.01500 0.00700 0.00300 0.00100 0.00140
O5 0.00710 0.00890 0.01000 -0.00100 -0.00200 0.00050

loop_
_atom_site_label
_atom_site_fract_x
_atom_site_fract_y
_atom_site_fract_z
_atom_site_U_iso_or_equiv
Ca 0.02100 0.37460 0.67425 ?
Mn 0.74770 0.25699 -0.00342 ?
Si 0.50960 0.62900 0.81630 ?
H 0.06000 0.57900 0.03100 0.08000
O1 0.49070 0.45310 0.93330 ?
O2 0.06760 0.70260 0.06270 ?
O3 0.27210 0.65520 0.72190 ?
O4 0.73680 0.62210 0.70720 ?
O5 0.00270 0.39330 -0.06100 ?

loop_
_cod_related_entry_id
_cod_related_entry_database
_cod_related_entry_code
1 AMCSD 0001933
